data_7052524
loop_
_publ_author_name
'Mansikkam\"aki, Heidi'
'Nissinen, Maija'
'Schalley, Christoph A.'
'Rissanen, Kari'

_publ_section_title
;
 Self-assembling resorcinarene capsules: solid and gas phase studies on
 encapsulation of small alkyl ammonium cations
;
_journal_issue 1
_journal_name_full 'New Journal of Chemistry'
_journal_page_first 88
_journal_paper_doi 10.1039/b207875a
_journal_volume 27
_journal_year 2003
_chemical_formula_sum 'C82 H118.25 Cl N O23'
_chemical_formula_weight 1521.48
_chemical_name_systematic
;
?
;
_space_group_IT_number 15
_symmetry_cell_setting monoclinic
_symmetry_space_group_name_Hall '-C 2yc'
_symmetry_space_group_name_H-M 'C 1 2/c 1'
_atom_sites_solution_hydrogens geom
_atom_sites_solution_primary direct
_atom_sites_solution_secondary difmap
_audit_creation_method SHELXL-97
_cell_angle_alpha 90.00
_cell_angle_beta 121.702(2)
_cell_angle_gamma 90.00
_cell_formula_units_Z 8
_cell_length_a 27.4410(4)
_cell_length_b 27.4283(6)
_cell_length_c 26.0750(5)
_cell_measurement_temperature 173(2)
_cell_volume 16697.3(7)
_computing_structure_refinement 'SHELXL-97 (Sheldrick, 1997)'
_computing_structure_solution 'Shelxs-97 (Sheldrick, 1997)'
_diffrn_ambient_temperature 173(2)
_diffrn_measured_fraction_theta_full 0.839
_diffrn_measured_fraction_theta_max 0.839
_diffrn_radiation_monochromator graphite
_diffrn_radiation_source 'fine-focus sealed tube'
_diffrn_radiation_type MoK\a
_diffrn_radiation_wavelength 0.71073
_diffrn_reflns_av_R_equivalents 0.0694
_diffrn_reflns_av_sigmaI/netI 0.1922
_diffrn_reflns_limit_h_max 24
_diffrn_reflns_limit_h_min -27
_diffrn_reflns_limit_k_max 29
_diffrn_reflns_limit_k_min -33
_diffrn_reflns_limit_l_max 31
_diffrn_reflns_limit_l_min -31
_diffrn_reflns_number 19652
_diffrn_reflns_theta_full 25.66
_diffrn_reflns_theta_max 25.66
_diffrn_reflns_theta_min 2.97
_exptl_absorpt_coefficient_mu 0.118
_exptl_absorpt_correction_T_max 0.9768
_exptl_absorpt_correction_T_min 0.9543
_exptl_crystal_density_diffrn 1.210
_exptl_crystal_density_method 'not measured'
_exptl_crystal_F_000 6546
_exptl_crystal_size_max 0.40
_exptl_crystal_size_mid 0.30
_exptl_crystal_size_min 0.20
_refine_diff_density_max 1.042
_refine_diff_density_min -0.472
_refine_diff_density_rms 0.078
_refine_ls_extinction_coef 0.00045(8)
_refine_ls_extinction_expression Fc^*^=kFc[1+0.001xFc^2^\l^3^/sin(2\q)]^-1/4^
_refine_ls_extinction_method SHELXL
_refine_ls_goodness_of_fit_ref 1.039
_refine_ls_hydrogen_treatment mixed
_refine_ls_matrix_type full
_refine_ls_number_parameters 1007
_refine_ls_number_reflns 13270
_refine_ls_number_restraints 0
_refine_ls_restrained_S_all 1.039
_refine_ls_R_factor_all 0.2264
_refine_ls_R_factor_gt 0.0920
_refine_ls_shift/su_max 0.003
_refine_ls_shift/su_mean 0.000
_refine_ls_structure_factor_coef Fsqd
_refine_ls_weighting_details 'calc w=1/[\s^2^(Fo^2^)+(0.1118P)^2^+19.2205P] where P=(Fo^2^+2Fc^2^)/3'
_refine_ls_weighting_scheme calc
_refine_ls_wR_factor_gt 0.2069
_refine_ls_wR_factor_ref 0.2682
_reflns_number_gt 5672
_reflns_number_total 13270
_reflns_threshold_expression >2sigma(I)
_cod_data_source_file b207875a.txt
_cod_data_source_block 4(2)2Cl6MeOHH2O
_cod_original_cell_volume 16697.3(5)
_cod_original_sg_symbol_H-M C2/c
_cod_database_code 7052524

loop_
_symmetry_equiv_pos_as_xyz
'x, y, z'
'-x, y, -z+1/2'
'x+1/2, y+1/2, z'
'-x+1/2, y+1/2, -z+1/2'
'-x, -y, -z'
'x, -y, z-1/2'
'-x+1/2, -y+1/2, -z'
'x+1/2, -y+1/2, z-1/2'

loop_
_atom_site_label
_atom_site_type_symbol
_atom_site_fract_x
_atom_site_fract_y
_atom_site_fract_z
_atom_site_U_iso_or_equiv
_atom_site_adp_type
_atom_site_occupancy
_atom_site_symmetry_multiplicity
_atom_site_calc_flag
_atom_site_refinement_flags
_atom_site_disorder_assembly
_atom_site_disorder_group
Cl1 Cl 0.0000 0.13212(10) 0.2500 0.0086(8) Uani 0.50 2 d SP A 1
Cl1B Cl 0.0000 0.61846(11) 0.2500 0.0128(8) Uani 0.50 2 d SP B 2
Cl3 Cl 0.24317(12) 0.12496(8) 0.75020(11) 0.0103(6) Uani 0.50 1 d P . .
O127 O 0.0347(2) 0.21030(16) 0.57314(19) 0.0439(13) Uani 1 1 d . . .
H127 H -0.0009 0.2101 0.5580 0.066 Uiso 1 1 calc R . .
O118 O -0.0753(2) 0.19744(16) 0.5401(2) 0.0455(13) Uani 1 1 d . . .
H118 H -0.0916 0.1704 0.5273 0.068 Uiso 1 1 calc R . .
O6 O -0.1740(2) 0.49704(17) 0.07298(19) 0.0456(13) Uani 1 1 d . . .
H6 H -0.1528 0.5178 0.0705 0.068 Uiso 1 1 calc R . .
O20 O 0.0025(2) 0.25346(17) 0.42684(19) 0.0458(13) Uani 1 1 d . . .
H20 H 0.0254 0.2314 0.4305 0.069 Uiso 1 1 calc R . .
O4 O -0.0674(2) 0.55544(15) 0.2761(2) 0.0434(13) Uani 1 1 d . . .
H4 H -0.0695 0.5830 0.2609 0.065 Uiso 1 1 calc R . .
O11 O 0.0334(2) 0.34667(15) 0.4601(2) 0.0441(13) Uani 1 1 d . . .
H11 H 0.0200 0.3189 0.4466 0.066 Uiso 1 1 calc R . .
O25 O -0.1770(2) 0.40357(15) 0.0399(2) 0.0458(14) Uani 1 1 d . . .
H25 H -0.1746 0.4312 0.0549 0.069 Uiso 1 1 calc R . .
O27 O -0.1348(3) 0.24319(16) 0.1198(2) 0.0515(15) Uani 1 1 d . . .
H27 H -0.1067 0.2394 0.1551 0.077 Uiso 1 1 calc R . .
O120 O -0.1966(2) 0.19377(17) 0.6202(2) 0.0529(15) Uani 1 1 d . . .
H120 H -0.1918 0.1989 0.6543 0.079 Uiso 1 1 calc R . .
O18 O -0.0935(2) 0.19485(15) 0.2235(2) 0.0446(13) Uani 1 1 d . . .
H18 H -0.0689 0.1728 0.2402 0.067 Uiso 1 1 calc R . .
O125 O 0.1935(2) 0.20509(15) 0.7761(2) 0.0469(13) Uani 1 1 d . . .
H125 H 0.1941 0.1754 0.7685 0.070 Uiso 1 1 calc R . .
C124 C 0.1187(3) 0.2629(2) 0.7504(3) 0.0263(15) Uani 1 1 d . . .
O13 O -0.0042(2) 0.50699(16) 0.3797(2) 0.0502(14) Uani 1 1 d . . .
H13 H -0.0296 0.5220 0.3492 0.075 Uiso 1 1 calc R . .
C115 C -0.1301(3) 0.26066(19) 0.6471(2) 0.0253(15) Uani 1 1 d . . .
C3 C -0.1379(3) 0.4940(2) 0.2501(3) 0.0261(15) Uani 1 1 d . . .
C17 C -0.1384(3) 0.25622(19) 0.2498(3) 0.0269(16) Uani 1 1 d . . .
C14 C -0.0871(3) 0.32142(19) 0.4003(3) 0.0284(16) Uani 1 1 d . . .
H14 H -0.0577 0.3082 0.4407 0.034 Uiso 1 1 calc R . .
C7 C -0.1268(3) 0.49461(19) 0.3140(2) 0.0230(15) Uani 1 1 d . . .
H7 H -0.1073 0.5263 0.3325 0.028 Uiso 1 1 calc R . .
C22 C -0.1877(3) 0.29616(19) 0.1470(3) 0.0250(15) Uani 1 1 d . . .
C28 C -0.2374(3) 0.42897(19) 0.0989(3) 0.0251(15) Uani 1 1 d . . .
H28 H -0.2481 0.4422 0.0585 0.030 Uiso 1 1 calc R . .
C2 C -0.1779(3) 0.4630(2) 0.2060(3) 0.0265(15) Uani 1 1 d . . .
H2 H -0.1970 0.4403 0.2171 0.032 Uiso 1 1 calc R . .
C1 C -0.1919(3) 0.46313(19) 0.1461(3) 0.0272(15) Uani 1 1 d . . .
C117 C -0.0689(3) 0.2631(2) 0.6050(2) 0.0271(16) Uani 1 1 d . . .
C123 C 0.0667(3) 0.28071(19) 0.7060(3) 0.0270(16) Uani 1 1 d . . .
H123 H 0.0498 0.3058 0.7168 0.032 Uiso 1 1 calc R . .
C125 C 0.1421(3) 0.2250(2) 0.7334(3) 0.0284(16) Uani 1 1 d . . .
C116 C -0.0880(3) 0.2825(2) 0.6403(3) 0.0276(16) Uani 1 1 d . . .
H116 H -0.0714 0.3121 0.6611 0.033 Uiso 1 1 calc R . .
C121 C -0.0214(3) 0.28659(19) 0.5995(3) 0.0255(15) Uani 1 1 d . . .
H121 H -0.0284 0.2771 0.5592 0.031 Uiso 1 1 calc R . .
C9 C -0.1031(3) 0.40868(19) 0.3591(2) 0.0278(16) Uani 1 1 d . . .
H9 H -0.1431 0.4023 0.3381 0.033 Uiso 1 1 calc R . .
C122 C 0.0369(3) 0.26494(19) 0.6468(3) 0.0240(15) Uani 1 1 d . . .
C118 C -0.0942(3) 0.2191(2) 0.5750(3) 0.0326(17) Uani 1 1 d . . .
C8 C -0.0849(3) 0.4543(2) 0.3529(3) 0.0278(16) Uani 1 1 d . . .
C23 C -0.2122(3) 0.34163(19) 0.1405(3) 0.0282(16) Uani 1 1 d . . .
H23 H -0.2311 0.3480 0.1616 0.034 Uiso 1 1 calc R . .
C15 C -0.0880(3) 0.28674(19) 0.3537(3) 0.0262(15) Uani 1 1 d . . .
C31 C -0.1428(3) 0.3229(2) 0.3991(3) 0.0324(17) Uani 1 1 d . . .
H31A H -0.1738 0.3347 0.3592 0.039 Uiso 1 1 calc R . .
H31B H -0.1391 0.3463 0.4299 0.039 Uiso 1 1 calc R . .
C120 C -0.1541(3) 0.2178(2) 0.6159(3) 0.0343(17) Uani 1 1 d . . .
C16 C -0.1336(3) 0.2869(2) 0.2945(3) 0.0259(15) Uani 1 1 d . . .
H16 H -0.1636 0.3096 0.2837 0.031 Uiso 1 1 calc R . .
C13 C -0.0257(3) 0.4624(2) 0.3844(3) 0.0349(18) Uani 1 1 d . . .
C126 C 0.1135(3) 0.2071(2) 0.6749(3) 0.0342(17) Uani 1 1 d . . .
H126 H 0.1293 0.1810 0.6643 0.041 Uiso 1 1 calc R . .
C127 C 0.0617(3) 0.2278(2) 0.6321(3) 0.0325(17) Uani 1 1 d . . .
C11 C -0.0066(3) 0.3816(2) 0.4252(3) 0.0334(17) Uani 1 1 d . . .
C5 C -0.1201(3) 0.5266(2) 0.1749(3) 0.0310(16) Uani 1 1 d . . .
H5 H -0.0998 0.5481 0.1641 0.037 Uiso 1 1 calc R . .
C29 C -0.1813(3) 0.4939(2) 0.3156(3) 0.0332(18) Uani 1 1 d . . .
H29A H -0.1711 0.4940 0.3581 0.040 Uiso 1 1 calc R . .
H29B H -0.2025 0.4634 0.2968 0.040 Uiso 1 1 calc R . .
C128 C 0.1516(3) 0.28317(19) 0.8143(3) 0.0255(15) Uani 1 1 d . . .
H128 H 0.1924 0.2727 0.8326 0.031 Uiso 1 1 calc R . .
C4 C -0.1078(3) 0.5255(2) 0.2336(3) 0.0328(17) Uani 1 1 d . . .
C19 C -0.0453(3) 0.2243(2) 0.3249(3) 0.0339(17) Uani 1 1 d . . .
H19 H -0.0140 0.2031 0.3354 0.041 Uiso 1 1 calc R . .
C20 C -0.0439(3) 0.2541(2) 0.3682(3) 0.0320(17) Uani 1 1 d . . .
C21 C -0.1909(3) 0.2557(2) 0.1856(3) 0.0273(16) Uani 1 1 d . . .
H21 H -0.1896 0.2241 0.1671 0.033 Uiso 1 1 calc R . .
C26 C -0.1567(3) 0.3241(2) 0.0805(3) 0.0379(18) Uani 1 1 d . . .
H26 H -0.1368 0.3181 0.0604 0.045 Uiso 1 1 calc R . .
C24 C -0.2104(3) 0.3788(2) 0.1046(2) 0.0295(16) Uani 1 1 d . . .
C12 C 0.0129(3) 0.4269(2) 0.4191(3) 0.0350(17) Uani 1 1 d . . .
H12 H 0.0528 0.4331 0.4391 0.042 Uiso 1 1 calc R . .
C35 C -0.2920(3) 0.4275(2) 0.1006(3) 0.0346(18) Uani 1 1 d . . .
H35A H -0.3191 0.4041 0.0699 0.041 Uiso 1 1 calc R . .
H35B H -0.2827 0.4155 0.1405 0.041 Uiso 1 1 calc R . .
C133 C -0.0218(3) 0.3422(2) 0.6010(3) 0.0338(17) Uani 1 1 d . . .
H13A H -0.0132 0.3530 0.6412 0.041 Uiso 1 1 calc R . .
H13B H -0.0607 0.3540 0.5708 0.041 Uiso 1 1 calc R . .
C33 C -0.2466(3) 0.2558(2) 0.1848(3) 0.0305(17) Uani 1 1 d . . .
H33A H -0.2489 0.2864 0.2036 0.037 Uiso 1 1 calc R . .
H33B H -0.2789 0.2557 0.1424 0.037 Uiso 1 1 calc R . .
C27 C -0.1603(3) 0.2875(2) 0.1156(3) 0.0336(17) Uani 1 1 d . . .
C18 C -0.0914(3) 0.2248(2) 0.2668(3) 0.0319(17) Uani 1 1 d . . .
C134 C 0.0214(3) 0.3655(2) 0.5882(3) 0.0438(19) Uani 1 1 d . . .
H13C H 0.0161 0.4009 0.5850 0.066 Uiso 1 1 calc R . .
H13D H 0.0155 0.3527 0.5503 0.066 Uiso 1 1 calc R . .
H13E H 0.0604 0.3578 0.6211 0.066 Uiso 1 1 calc R . .
C119 C -0.1365(3) 0.1969(2) 0.5802(3) 0.0381(18) Uani 1 1 d . . .
H119 H -0.1534 0.1674 0.5593 0.046 Uiso 1 1 calc R . .
C30 C -0.2207(3) 0.5376(2) 0.2827(3) 0.0416(19) Uani 1 1 d . . .
H30A H -0.2524 0.5378 0.2897 0.062 Uiso 1 1 calc R . .
H30B H -0.2359 0.5349 0.2394 0.062 Uiso 1 1 calc R . .
H30C H -0.1987 0.5679 0.2981 0.062 Uiso 1 1 calc R . .
C135 C 0.1515(3) 0.33955(19) 0.8154(3) 0.0297(16) Uani 1 1 d . . .
H13F H 0.1115 0.3512 0.7963 0.036 Uiso 1 1 calc R . .
H13G H 0.1726 0.3508 0.8578 0.036 Uiso 1 1 calc R . .
C25 C -0.1816(3) 0.3686(2) 0.0749(3) 0.0285(16) Uani 1 1 d . . .
C136 C 0.1785(3) 0.3618(2) 0.7831(3) 0.0422(19) Uani 1 1 d . . .
H13H H 0.1814 0.3972 0.7891 0.063 Uiso 1 1 calc R . .
H13I H 0.1548 0.3546 0.7399 0.063 Uiso 1 1 calc R . .
H13J H 0.2169 0.3481 0.7994 0.063 Uiso 1 1 calc R . .
C6 C -0.1625(3) 0.4959(2) 0.1314(3) 0.0319(16) Uani 1 1 d . . .
C36 C -0.3211(4) 0.4768(2) 0.0890(3) 0.050(2) Uani 1 1 d . . .
H36A H -0.3567 0.4734 0.0889 0.075 Uiso 1 1 calc R . .
H36B H -0.3299 0.4893 0.0498 0.075 Uiso 1 1 calc R . .
H36C H -0.2955 0.4997 0.1208 0.075 Uiso 1 1 calc R . .
C34 C -0.2532(3) 0.2130(2) 0.2173(3) 0.0419(19) Uani 1 1 d . . .
H34A H -0.2920 0.2129 0.2100 0.063 Uiso 1 1 calc R . .
H34B H -0.2253 0.2160 0.2607 0.063 Uiso 1 1 calc R . .
H34C H -0.2464 0.1826 0.2023 0.063 Uiso 1 1 calc R . .
C32 C -0.1592(4) 0.2732(2) 0.4112(3) 0.049(2) Uani 1 1 d . . .
H32A H -0.1910 0.2769 0.4179 0.074 Uiso 1 1 calc R . .
H32B H -0.1262 0.2589 0.4471 0.074 Uiso 1 1 calc R . .
H32C H -0.1710 0.2519 0.3765 0.074 Uiso 1 1 calc R . .
O104 O 0.1335(2) 0.05306(17) 0.96056(19) 0.0427(13) Uani 1 1 d . . .
H104 H 0.1533 0.0492 0.9449 0.064 Uiso 1 1 calc R . .
O113 O 0.2107(2) 0.03941(16) 0.92710(19) 0.0461(13) Uani 1 1 d . . .
H113 H 0.2256 0.0663 0.9278 0.069 Uiso 1 1 calc R . .
O111 O 0.1674(2) 0.04459(15) 0.7236(2) 0.0434(13) Uani 1 1 d . . .
H111 H 0.1750 0.0744 0.7306 0.065 Uiso 1 1 calc R . .
C110 C 0.1186(3) -0.0128(2) 0.7500(3) 0.0283(16) Uani 1 1 d . . .
C109 C 0.1101(3) -0.03114(19) 0.7940(2) 0.0227(15) Uani 1 1 d . . .
H109 H 0.0821 -0.0559 0.7829 0.027 Uiso 1 1 calc R . .
C108 C 0.1405(3) -0.01531(19) 0.8543(3) 0.0266(16) Uani 1 1 d . . .
C101 C -0.0278(3) -0.0115(2) 0.8530(3) 0.0268(16) Uani 1 1 d . . .
O106 O -0.0677(2) 0.05561(16) 0.8783(2) 0.0504(14) Uani 1 1 d . . .
H106 H -0.0583 0.0723 0.9092 0.076 Uiso 1 1 calc R . .
C103 C 0.0760(3) -0.0129(2) 0.8948(3) 0.0265(16) Uani 1 1 d . . .
C104 C 0.0806(3) 0.0309(2) 0.9248(3) 0.0296(16) Uani 1 1 d . . .
C107 C 0.1288(3) -0.03659(19) 0.9007(3) 0.0247(15) Uani 1 1 d . . .
H107 H 0.1620 -0.0273 0.9412 0.030 Uiso 1 1 calc R . .
C105 C 0.0335(3) 0.0531(2) 0.9201(3) 0.0336(17) Uani 1 1 d . . .
H105 H 0.0378 0.0825 0.9413 0.040 Uiso 1 1 calc R . .
C102 C 0.0220(3) -0.0323(2) 0.8594(3) 0.0305(17) Uani 1 1 d . . .
H102 H 0.0180 -0.0616 0.8380 0.037 Uiso 1 1 calc R . .
C114 C 0.0869(3) -0.03353(19) 0.6853(2) 0.0261(15) Uani 1 1 d . . .
H114 H 0.1094 -0.0234 0.6669 0.031 Uiso 1 1 calc R . .
C131 C 0.0858(3) -0.08931(19) 0.6848(3) 0.0297(16) Uani 1 1 d . . .
H13K H 0.0653 -0.1008 0.7044 0.036 Uiso 1 1 calc R . .
H13L H 0.0644 -0.1009 0.6426 0.036 Uiso 1 1 calc R . .
C113 C 0.1797(3) 0.0217(2) 0.8678(3) 0.0351(18) Uani 1 1 d . . .
C129 C 0.1266(3) -0.0927(2) 0.8989(3) 0.0307(16) Uani 1 1 d . . .
H12A H 0.1178 -0.1045 0.9290 0.037 Uiso 1 1 calc R . .
H12B H 0.0953 -0.1033 0.8586 0.037 Uiso 1 1 calc R . .
C112 C 0.1891(3) 0.0425(2) 0.8252(3) 0.0363(18) Uani 1 1 d . . .
H112 H 0.2161 0.0681 0.8360 0.044 Uiso 1 1 calc R . .
C132 C 0.1459(3) -0.1114(2) 0.7173(3) 0.0436(19) Uani 1 1 d . . .
H13M H 0.1431 -0.1468 0.7113 0.065 Uiso 1 1 calc R . .
H13N H 0.1653 -0.1043 0.7605 0.065 Uiso 1 1 calc R . .
H13O H 0.1679 -0.0974 0.7011 0.065 Uiso 1 1 calc R . .
C111 C 0.1584(3) 0.0251(2) 0.7666(3) 0.0303(17) Uani 1 1 d . . .
C106 C -0.0196(3) 0.0327(2) 0.8849(3) 0.0341(17) Uani 1 1 d . . .
C130 C 0.1829(3) -0.1155(2) 0.9119(3) 0.0457(19) Uani 1 1 d . . .
H13P H 0.1795 -0.1511 0.9106 0.069 Uiso 1 1 calc R . .
H13Q H 0.2140 -0.1054 0.9520 0.069 Uiso 1 1 calc R . .
H13R H 0.1913 -0.1046 0.8815 0.069 Uiso 1 1 calc R . .
N2 N 0.0000 0.1250(3) 0.7500 0.042(2) Uani 1 2 d S . .
N1 N 0.0000 0.3754(3) 0.2500 0.043(2) Uani 1 2 d S . .
C10 C -0.0650(3) 0.3711(2) 0.3953(2) 0.0285(16) Uani 1 1 d . . .
C70 C -0.0496(6) 0.4056(5) 0.2100(6) 0.154(6) Uani 1 1 d . . .
H70A H -0.0590 0.4264 0.2341 0.231 Uiso 1 1 calc R . .
H70B H -0.0824 0.3845 0.1839 0.231 Uiso 1 1 calc R . .
H70C H -0.0407 0.4259 0.1850 0.231 Uiso 1 1 calc R . .
C71 C -0.0108(7) 0.3448(5) 0.2885(6) 0.170(8) Uani 1 1 d . . .
H71A H -0.0183 0.3655 0.3143 0.256 Uiso 1 1 calc R . .
H71B H 0.0227 0.3243 0.3137 0.256 Uiso 1 1 calc R . .
H71C H -0.0442 0.3241 0.2634 0.256 Uiso 1 1 calc R . .
C80 C 0.0472(7) 0.0926(5) 0.7872(6) 0.170(8) Uani 1 1 d . . .
H80A H 0.0366 0.0592 0.7720 0.255 Uiso 1 1 calc R . .
H80B H 0.0561 0.0940 0.8288 0.255 Uiso 1 1 calc R . .
H80C H 0.0809 0.1026 0.7860 0.255 Uiso 1 1 calc R . .
C81 C 0.0111(7) 0.1567(5) 0.7137(6) 0.176(7) Uani 1 1 d . . .
H81A H 0.0495 0.1502 0.7214 0.264 Uiso 1 1 calc R . .
H81B H 0.0086 0.1907 0.7236 0.264 Uiso 1 1 calc R . .
H81C H -0.0174 0.1508 0.6710 0.264 Uiso 1 1 calc R . .
O40 O 0.2651(2) 0.12484(17) 0.9532(2) 0.0534(14) Uani 1 1 d . . .
H40 H 0.2362 0.1429 0.9345 0.080 Uiso 1 1 calc R . .
C41 C 0.2959(4) 0.1376(3) 1.0147(3) 0.066(3) Uani 1 1 d . . .
H41A H 0.3252 0.1619 1.0221 0.099 Uiso 1 1 calc R . .
H41B H 0.3144 0.1086 1.0391 0.099 Uiso 1 1 calc R . .
H41C H 0.2696 0.1514 1.0256 0.099 Uiso 1 1 calc R . .
O42 O 0.1019(2) 0.53886(17) 0.4531(2) 0.0501(14) Uani 1 1 d . . .
H42 H 0.0729 0.5212 0.4327 0.075 Uiso 1 1 calc R . .
C43 C 0.1186(4) 0.5372(3) 0.5142(3) 0.066(2) Uani 1 1 d . . .
H43A H 0.0911 0.5556 0.5198 0.098 Uiso 1 1 calc R . .
H43B H 0.1567 0.5517 0.5391 0.098 Uiso 1 1 calc R . .
H43C H 0.1196 0.5032 0.5264 0.098 Uiso 1 1 calc R . .
O44 O -0.1415(2) 0.3760(2) -0.0314(2) 0.0637(16) Uani 1 1 d . . .
H44 H -0.1118 0.3586 -0.0142 0.096 Uiso 1 1 calc R C 1
C45 C -0.1772(8) 0.3595(15) -0.0894(9) 0.074(9) Uani 0.56(4) 1 d P D 1
H45A H -0.2062 0.3378 -0.0906 0.111 Uiso 0.56(4) 1 calc PR D 1
H45B H -0.1548 0.3416 -0.1026 0.111 Uiso 0.56(4) 1 calc PR D 1
H45C H -0.1962 0.3873 -0.1162 0.111 Uiso 0.56(4) 1 calc PR D 1
C45B C -0.1625(14) 0.3928(14) -0.0875(10) 0.060(9) Uani 0.44(4) 1 d P D 2
H45D H -0.2042 0.3957 -0.1080 0.090 Uiso 0.44(4) 1 calc PR D 2
H45E H -0.1527 0.3701 -0.1097 0.090 Uiso 0.44(4) 1 calc PR D 2
H45F H -0.1459 0.4248 -0.0857 0.090 Uiso 0.44(4) 1 calc PR D 2
O46 O -0.0620(2) 0.12404(17) 0.95299(19) 0.0496(14) Uani 1 1 d . . .
H46 H -0.0563 0.1535 0.9493 0.074 Uiso 1 1 calc R . .
C47 C -0.0314(4) 0.1115(3) 1.0135(3) 0.070(3) Uani 1 1 d . . .
H47A H -0.0028 0.1367 1.0365 0.105 Uiso 1 1 calc R . .
H47B H -0.0121 0.0802 1.0186 0.105 Uiso 1 1 calc R . .
H47C H -0.0577 0.1086 1.0281 0.105 Uiso 1 1 calc R . .
O48 O 0.1409(2) 0.12547(18) 1.0315(2) 0.0580(14) Uiso 1 1 d . . .
H48 H 0.1410 0.0983 1.0166 0.087 Uiso 1 1 calc R E 1
C49 C 0.1538(9) 0.1192(6) 1.0883(7) 0.053(6) Uiso 0.51(2) 1 d P F 1
H49A H 0.1378 0.1462 1.0994 0.079 Uiso 0.51(2) 1 calc PR F 1
H49B H 0.1955 0.1185 1.1156 0.079 Uiso 0.51(2) 1 calc PR F 1
H49C H 0.1374 0.0883 1.0913 0.079 Uiso 0.51(2) 1 calc PR F 1
C49B C 0.1885(10) 0.1322(6) 1.0882(7) 0.063(7) Uiso 0.49(2) 1 d P F 2
H49D H 0.2048 0.1645 1.0907 0.095 Uiso 0.49(2) 1 calc PR F 2
H49E H 0.2171 0.1071 1.0961 0.095 Uiso 0.49(2) 1 calc PR F 2
H49F H 0.1775 0.1297 1.1183 0.095 Uiso 0.49(2) 1 calc PR F 2
O50 O 0.1009(2) 0.21142(18) 0.4528(2) 0.0525(15) Uani 1 1 d . . .
H50 H 0.1152 0.2133 0.4312 0.079 Uiso 1 1 calc R . .
C51 C 0.1447(4) 0.2119(3) 0.5136(3) 0.067(2) Uani 1 1 d . . .
H51A H 0.1306 0.1978 0.5379 0.101 Uiso 1 1 calc R . .
H51B H 0.1570 0.2456 0.5265 0.101 Uiso 1 1 calc R . .
H51C H 0.1772 0.1927 0.5190 0.101 Uiso 1 1 calc R . .

loop_
_atom_site_aniso_label
_atom_site_aniso_U_11
_atom_site_aniso_U_22
_atom_site_aniso_U_33
_atom_site_aniso_U_23
_atom_site_aniso_U_13
_atom_site_aniso_U_12
Cl1 0.002(2) 0.0052(15) 0.0225(18) 0.000 0.0095(17) 0.000
Cl1B 0.012(3) 0.0104(16) 0.0227(19) 0.000 0.0135(18) 0.000
Cl3 0.0093(17) 0.0051(10) 0.0214(12) -0.0031(10) 0.0113(11) -0.0011(10)
O127 0.045(4) 0.045(3) 0.032(3) -0.010(2) 0.013(3) 0.002(3)
O118 0.048(4) 0.050(3) 0.039(3) -0.016(2) 0.023(3) 0.000(2)
O6 0.049(4) 0.059(3) 0.033(3) 0.004(2) 0.023(3) -0.011(2)
O20 0.035(4) 0.060(3) 0.030(3) 0.002(2) 0.009(3) 0.014(2)
O4 0.044(4) 0.037(2) 0.041(3) -0.012(2) 0.017(3) -0.017(2)
O11 0.032(4) 0.042(3) 0.041(3) 0.004(2) 0.007(2) 0.009(2)
O25 0.063(4) 0.043(3) 0.040(3) -0.001(2) 0.033(3) -0.009(3)
O27 0.070(5) 0.048(3) 0.048(3) 0.008(2) 0.039(3) 0.025(3)
O120 0.061(4) 0.057(3) 0.054(3) -0.019(3) 0.039(3) -0.033(3)
O18 0.049(4) 0.043(3) 0.042(3) -0.011(2) 0.025(3) 0.006(2)
O125 0.039(4) 0.041(3) 0.049(3) 0.004(2) 0.015(3) 0.016(2)
C124 0.023(5) 0.028(3) 0.024(3) -0.003(3) 0.010(3) -0.002(3)
O13 0.034(4) 0.046(3) 0.051(3) 0.009(2) 0.009(3) -0.012(2)
C115 0.024(5) 0.025(3) 0.021(3) 0.002(3) 0.007(3) 0.002(3)
C3 0.023(5) 0.026(3) 0.029(3) 0.004(3) 0.013(3) 0.005(3)
C17 0.031(5) 0.022(3) 0.032(4) 0.001(3) 0.019(3) -0.003(3)
C14 0.031(5) 0.029(3) 0.025(3) 0.002(3) 0.014(3) 0.005(3)
C7 0.019(5) 0.027(3) 0.024(3) -0.004(3) 0.011(3) -0.003(3)
C22 0.024(5) 0.027(3) 0.023(3) -0.003(3) 0.012(3) 0.000(3)
C28 0.021(5) 0.030(3) 0.024(3) 0.003(3) 0.011(3) 0.000(3)
C2 0.026(5) 0.026(3) 0.029(3) 0.001(3) 0.015(3) 0.003(3)
C1 0.024(5) 0.024(3) 0.029(3) 0.001(3) 0.011(3) -0.001(3)
C117 0.029(5) 0.029(3) 0.020(3) 0.006(3) 0.011(3) 0.003(3)
C123 0.033(5) 0.021(3) 0.036(4) -0.001(3) 0.024(4) -0.002(3)
C125 0.025(5) 0.029(3) 0.022(3) 0.000(3) 0.006(3) 0.002(3)
C116 0.030(5) 0.028(3) 0.023(3) -0.002(3) 0.012(3) -0.002(3)
C121 0.023(5) 0.031(3) 0.021(3) -0.002(3) 0.011(3) 0.003(3)
C9 0.030(5) 0.032(3) 0.020(3) 0.000(3) 0.012(3) 0.002(3)
C122 0.025(5) 0.022(3) 0.030(3) -0.003(3) 0.018(3) -0.005(3)
C118 0.037(5) 0.032(3) 0.026(3) -0.003(3) 0.015(3) 0.001(3)
C8 0.023(5) 0.032(3) 0.026(3) -0.003(3) 0.012(3) -0.003(3)
C23 0.027(5) 0.028(3) 0.027(3) -0.004(3) 0.012(3) -0.003(3)
C15 0.025(5) 0.023(3) 0.029(3) 0.001(3) 0.014(3) -0.002(3)
C31 0.031(5) 0.036(3) 0.036(4) 0.004(3) 0.021(4) 0.006(3)
C120 0.032(5) 0.032(3) 0.037(4) -0.005(3) 0.016(4) -0.006(3)
C16 0.022(5) 0.026(3) 0.030(3) 0.002(3) 0.014(3) 0.002(3)
C13 0.038(6) 0.030(3) 0.027(3) 0.003(3) 0.011(4) -0.005(3)
C126 0.038(5) 0.027(3) 0.037(4) -0.002(3) 0.020(4) 0.005(3)
C127 0.040(5) 0.029(3) 0.027(3) -0.003(3) 0.017(4) -0.003(3)
C11 0.038(5) 0.034(4) 0.019(3) -0.001(3) 0.009(3) 0.001(3)
C5 0.037(5) 0.027(3) 0.034(4) 0.005(3) 0.022(4) -0.007(3)
C29 0.038(6) 0.030(3) 0.033(4) -0.001(3) 0.020(4) 0.002(3)
C128 0.024(5) 0.024(3) 0.027(3) 0.001(3) 0.012(3) 0.000(3)
C4 0.038(5) 0.029(3) 0.033(4) 0.001(3) 0.020(4) -0.003(3)
C19 0.033(5) 0.032(3) 0.037(4) 0.002(3) 0.019(4) 0.007(3)
C20 0.038(5) 0.026(3) 0.027(3) 0.001(3) 0.014(3) -0.001(3)
C21 0.029(5) 0.030(3) 0.030(3) -0.010(3) 0.020(3) -0.003(3)
C26 0.042(6) 0.051(4) 0.033(4) -0.003(3) 0.028(4) 0.000(4)
C24 0.029(5) 0.030(3) 0.019(3) 0.000(3) 0.006(3) -0.001(3)
C12 0.021(5) 0.046(4) 0.029(3) -0.002(3) 0.007(3) -0.007(3)
C35 0.032(5) 0.032(3) 0.033(4) 0.008(3) 0.013(3) 0.001(3)
C133 0.036(5) 0.031(3) 0.031(3) 0.009(3) 0.016(3) 0.010(3)
C33 0.033(5) 0.025(3) 0.029(3) -0.003(3) 0.013(3) -0.001(3)
C27 0.034(5) 0.034(3) 0.035(4) -0.001(3) 0.020(4) 0.002(3)
C18 0.037(5) 0.033(3) 0.030(4) -0.003(3) 0.020(4) 0.005(3)
C134 0.051(6) 0.037(4) 0.047(4) 0.002(3) 0.028(4) -0.001(3)
C119 0.040(6) 0.031(3) 0.038(4) -0.010(3) 0.018(4) -0.009(3)
C30 0.040(6) 0.030(3) 0.066(5) 0.007(3) 0.036(4) 0.004(3)
C135 0.027(5) 0.030(3) 0.032(3) -0.002(3) 0.015(3) -0.003(3)
C25 0.030(5) 0.033(3) 0.022(3) -0.002(3) 0.013(3) -0.006(3)
C136 0.039(6) 0.039(4) 0.056(4) -0.005(3) 0.030(4) -0.006(3)
C6 0.035(5) 0.036(3) 0.028(3) -0.002(3) 0.019(3) -0.005(3)
C36 0.043(6) 0.049(4) 0.061(5) 0.017(4) 0.030(5) 0.006(4)
C34 0.040(6) 0.031(3) 0.056(5) 0.004(3) 0.026(4) 0.001(3)
C32 0.052(6) 0.050(4) 0.054(5) 0.017(4) 0.032(5) 0.007(4)
O104 0.033(4) 0.060(3) 0.035(3) -0.013(2) 0.017(3) -0.019(3)
O113 0.049(4) 0.046(3) 0.033(3) -0.008(2) 0.015(3) -0.019(2)
O111 0.060(4) 0.038(2) 0.044(3) 0.002(2) 0.035(3) -0.007(2)
C110 0.022(5) 0.030(3) 0.026(3) 0.003(3) 0.009(3) 0.001(3)
C109 0.020(4) 0.024(3) 0.019(3) -0.006(3) 0.007(3) -0.004(3)
C108 0.026(5) 0.021(3) 0.034(4) 0.004(3) 0.017(3) 0.004(3)
C101 0.031(5) 0.027(3) 0.023(3) 0.000(3) 0.015(3) 0.006(3)
O106 0.041(4) 0.054(3) 0.055(3) -0.026(2) 0.025(3) 0.005(3)
C103 0.026(5) 0.030(3) 0.021(3) 0.000(3) 0.011(3) -0.006(3)
C104 0.028(5) 0.032(3) 0.025(3) -0.002(3) 0.011(3) -0.005(3)
C107 0.022(5) 0.026(3) 0.024(3) -0.002(3) 0.010(3) 0.001(3)
C105 0.037(6) 0.028(3) 0.029(3) -0.007(3) 0.013(4) 0.003(3)
C102 0.048(6) 0.021(3) 0.021(3) 0.002(3) 0.016(3) -0.001(3)
C114 0.032(5) 0.026(3) 0.024(3) -0.002(3) 0.017(3) -0.001(3)
C131 0.031(5) 0.031(3) 0.028(3) -0.007(3) 0.016(3) -0.001(3)
C113 0.042(5) 0.029(3) 0.030(4) -0.010(3) 0.016(4) -0.007(3)
C129 0.026(5) 0.032(3) 0.031(3) 0.007(3) 0.013(3) 0.001(3)
C112 0.043(6) 0.030(3) 0.041(4) -0.004(3) 0.025(4) -0.012(3)
C132 0.040(6) 0.032(4) 0.054(4) 0.002(3) 0.021(4) 0.005(3)
C111 0.036(5) 0.027(3) 0.029(4) -0.004(3) 0.018(4) -0.009(3)
C106 0.038(6) 0.037(3) 0.030(4) 0.002(3) 0.019(4) 0.009(4)
C130 0.040(6) 0.039(4) 0.047(4) 0.000(3) 0.016(4) 0.000(3)
N2 0.057(7) 0.027(4) 0.038(4) 0.000 0.023(5) 0.000
N1 0.035(6) 0.063(5) 0.034(4) 0.000 0.019(4) 0.000
C10 0.034(5) 0.031(3) 0.019(3) -0.005(3) 0.012(3) -0.003(3)
C70 0.082(12) 0.184(13) 0.126(11) 0.002(10) 0.007(9) 0.078(10)
C71 0.23(2) 0.182(13) 0.161(14) -0.017(11) 0.147(17) -0.104(13)
C80 0.204(19) 0.188(13) 0.154(13) 0.107(11) 0.119(13) 0.149(13)
C81 0.141(18) 0.189(13) 0.162(14) 0.104(11) 0.054(13) -0.044(11)
O40 0.041(4) 0.061(3) 0.045(3) 0.009(3) 0.012(3) 0.001(3)
C41 0.067(7) 0.067(5) 0.036(4) -0.014(4) 0.007(4) -0.003(4)
O42 0.049(4) 0.052(3) 0.036(3) -0.017(2) 0.012(3) -0.010(2)
C43 0.062(7) 0.089(6) 0.034(4) -0.018(4) 0.017(4) -0.016(5)
O44 0.047(4) 0.103(4) 0.029(3) 0.003(3) 0.012(3) 0.007(3)
C45 0.055(14) 0.10(2) 0.057(11) -0.022(12) 0.026(10) -0.010(12)
C45B 0.073(19) 0.070(18) 0.023(10) 0.023(11) 0.016(11) 0.012(14)
O46 0.058(4) 0.057(3) 0.036(3) -0.003(2) 0.026(3) -0.010(3)
C47 0.098(9) 0.077(6) 0.044(5) 0.007(4) 0.043(5) 0.015(5)
O50 0.063(4) 0.061(3) 0.035(3) 0.009(2) 0.027(3) 0.011(3)
C51 0.053(7) 0.087(6) 0.045(5) 0.012(4) 0.014(5) -0.003(5)

loop_
_atom_type_symbol
_atom_type_description
_atom_type_scat_dispersion_real
_atom_type_scat_dispersion_imag
_atom_type_scat_source
C C 0.0033 0.0016 'International Tables Vol C Tables 4.2.6.8 and 6.1.1.4'
H H 0.0000 0.0000 'International Tables Vol C Tables 4.2.6.8 and 6.1.1.4'
Cl Cl 0.1484 0.1585 'International Tables Vol C Tables 4.2.6.8 and 6.1.1.4'
N N 0.0061 0.0033 'International Tables Vol C Tables 4.2.6.8 and 6.1.1.4'
O O 0.0106 0.0060 'International Tables Vol C Tables 4.2.6.8 and 6.1.1.4'

loop_
_geom_angle_atom_site_label_1
_geom_angle_atom_site_label_2
_geom_angle_atom_site_label_3
_geom_angle
_geom_angle_site_symmetry_1
_geom_angle_site_symmetry_3
_geom_angle_publ_flag
C123 C124 C125 116.2(5) . . ?
C123 C124 C128 123.3(5) . . ?
C125 C124 C128 120.5(6) . . ?
C120 C115 C116 117.4(5) . . ?
C120 C115 C128 119.9(6) . 2_556 ?
C116 C115 C128 122.7(5) . 2_556 ?
C2 C3 C4 117.2(5) . . ?
C2 C3 C7 121.8(5) . . ?
C4 C3 C7 120.9(5) . . ?
C16 C17 C18 116.0(6) . . ?
C16 C17 C21 123.0(6) . . ?
C18 C17 C21 121.0(5) . . ?
C31 C14 C10 114.7(5) . . ?
C31 C14 C15 113.9(5) . . ?
C10 C14 C15 109.2(4) . . ?
C29 C7 C3 113.2(5) . . ?
C29 C7 C8 112.3(5) . . ?
C3 C7 C8 111.4(5) . . ?
C23 C22 C27 117.3(5) . . ?
C23 C22 C21 122.9(5) . . ?
C27 C22 C21 119.8(5) . . ?
C35 C28 C1 113.0(5) . . ?
C35 C28 C24 113.9(5) . . ?
C1 C28 C24 109.0(5) . . ?
C3 C2 C1 123.8(6) . . ?
C6 C1 C2 116.8(6) . . ?
C6 C1 C28 121.3(5) . . ?
C2 C1 C28 121.8(5) . . ?
C116 C117 C118 116.9(6) . . ?
C116 C117 C121 122.6(5) . . ?
C118 C117 C121 120.4(5) . . ?
C124 C123 C122 125.0(6) . . ?
O125 C125 C126 119.9(6) . . ?
O125 C125 C124 118.8(5) . . ?
C126 C125 C124 121.3(6) . . ?
C117 C116 C115 123.3(5) . . ?
C133 C121 C117 113.7(5) . . ?
C133 C121 C122 112.7(5) . . ?
C117 C121 C122 110.0(4) . . ?
C8 C9 C10 123.2(7) . . ?
C123 C122 C127 116.8(6) . . ?
C123 C122 C121 122.0(5) . . ?
C127 C122 C121 121.2(5) . . ?
C119 C118 O118 119.7(5) . . ?
C119 C118 C117 121.3(6) . . ?
O118 C118 C117 119.0(6) . . ?
C9 C8 C13 116.9(6) . . ?
C9 C8 C7 122.5(6) . . ?
C13 C8 C7 120.6(5) . . ?
C22 C23 C24 123.6(6) . . ?
C16 C15 C20 116.9(5) . . ?
C16 C15 C14 120.7(5) . . ?
C20 C15 C14 122.5(6) . . ?
C14 C31 C32 112.2(5) . . ?
C119 C120 C115 121.5(6) . . ?
C119 C120 O120 117.6(5) . . ?
C115 C120 O120 120.9(6) . . ?
C17 C16 C15 124.5(6) . . ?
C12 C13 O13 117.8(7) . . ?
C12 C13 C8 121.9(6) . . ?
O13 C13 C8 120.2(6) . . ?
C127 C126 C125 119.2(6) . . ?
C126 C127 C122 121.5(6) . . ?
C126 C127 O127 118.2(5) . . ?
C122 C127 O127 120.3(6) . . ?
O11 C11 C12 118.4(7) . . ?
O11 C11 C10 120.5(6) . . ?
C12 C11 C10 121.1(6) . . ?
C4 C5 C6 119.9(6) . . ?
C7 C29 C30 112.8(5) . . ?
C124 C128 C115 111.0(5) . 2_556 ?
C124 C128 C135 112.3(5) . . ?
C115 C128 C135 112.6(5) 2_556 . ?
O4 C4 C5 120.8(6) . . ?
O4 C4 C3 118.6(5) . . ?
C5 C4 C3 120.6(6) . . ?
C18 C19 C20 120.8(6) . . ?
C19 C20 O20 120.8(6) . . ?
C19 C20 C15 120.9(6) . . ?
O20 C20 C15 118.2(5) . . ?
C33 C21 C22 113.2(5) . . ?
C33 C21 C17 112.1(5) . . ?
C22 C21 C17 111.5(5) . . ?
C25 C26 C27 120.7(6) . . ?
C25 C24 C23 116.9(5) . . ?
C25 C24 C28 120.8(5) . . ?
C23 C24 C28 122.3(5) . . ?
C13 C12 C11 120.0(7) . . ?
C36 C35 C28 113.2(5) . . ?
C121 C133 C134 113.2(5) . . ?
C34 C33 C21 114.0(5) . . ?
O27 C27 C22 120.8(5) . . ?
O27 C27 C26 118.7(5) . . ?
C22 C27 C26 120.4(5) . . ?
C19 C18 O18 121.2(6) . . ?
C19 C18 C17 120.8(5) . . ?
O18 C18 C17 118.0(6) . . ?
C118 C119 C120 119.6(6) . . ?
C136 C135 C128 112.8(5) . . ?
C26 C25 O25 118.5(5) . . ?
C26 C25 C24 121.1(5) . . ?
O25 C25 C24 120.3(5) . . ?
O6 C6 C1 119.2(6) . . ?
O6 C6 C5 119.3(5) . . ?
C1 C6 C5 121.4(5) . . ?
C109 C110 C111 117.3(5) . . ?
C109 C110 C114 122.0(5) . . ?
C111 C110 C114 120.6(5) . . ?
C110 C109 C108 123.9(5) . . ?
C113 C108 C109 115.8(5) . . ?
C113 C108 C107 122.6(5) . . ?
C109 C108 C107 121.5(5) . . ?
C102 C101 C106 115.6(6) . . ?
C102 C101 C114 123.5(5) . 2_556 ?
C106 C101 C114 120.9(6) . 2_556 ?
C102 C103 C104 117.1(6) . . ?
C102 C103 C107 122.4(5) . . ?
C104 C103 C107 120.4(6) . . ?
C105 C104 O104 118.0(5) . . ?
C105 C104 C103 121.6(6) . . ?
O104 C104 C103 120.5(6) . . ?
C103 C107 C108 110.1(4) . . ?
C103 C107 C129 113.7(5) . . ?
C108 C107 C129 112.3(5) . . ?
C106 C105 C104 120.0(6) . . ?
C103 C102 C101 123.9(6) . . ?
C101 C114 C131 112.6(5) 2_556 . ?
C101 C114 C110 111.5(5) 2_556 . ?
C131 C114 C110 112.0(5) . . ?
C132 C131 C114 112.4(5) . . ?
C108 C113 C112 123.0(6) . . ?
C108 C113 O113 118.3(5) . . ?
C112 C113 O113 118.7(5) . . ?
C130 C129 C107 112.5(5) . . ?
C111 C112 C113 118.6(6) . . ?
O111 C111 C112 119.8(5) . . ?
O111 C111 C110 118.8(5) . . ?
C112 C111 C110 121.3(5) . . ?
C105 C106 O106 120.4(6) . . ?
C105 C106 C101 121.8(6) . . ?
O106 C106 C101 117.8(6) . . ?
C81 N2 C81 105.3(14) 2_556 . ?
C81 N2 C80 113.0(8) 2_556 2_556 ?
C81 N2 C80 110.8(8) . 2_556 ?
C81 N2 C80 110.8(8) 2_556 . ?
C81 N2 C80 113.0(8) . . ?
C80 N2 C80 104.0(15) 2_556 . ?
C71 N1 C71 109.6(12) . 2 ?
C71 N1 C70 106.6(8) . 2 ?
C71 N1 C70 111.6(9) 2 2 ?
C71 N1 C70 111.6(9) . . ?
C71 N1 C70 106.6(8) 2 . ?
C70 N1 C70 111.0(13) 2 . ?
C11 C10 C9 116.9(6) . . ?
C11 C10 C14 121.9(6) . . ?
C9 C10 C14 121.2(6) . . ?
C45B O44 C45 42.7(9) . . ?
C49 O48 C49B 44.0(9) . . ?

loop_
_geom_bond_atom_site_label_1
_geom_bond_atom_site_label_2
_geom_bond_distance
_geom_bond_site_symmetry_2
_geom_bond_publ_flag
O127 C127 1.394(7) . ?
O118 C118 1.394(7) . ?
O6 C6 1.383(7) . ?
O20 C20 1.384(8) . ?
O4 C4 1.357(8) . ?
O11 C11 1.379(8) . ?
O25 C25 1.376(6) . ?
O27 C27 1.377(7) . ?
O120 C120 1.395(8) . ?
O18 C18 1.371(7) . ?
O125 C125 1.370(8) . ?
C124 C123 1.371(9) . ?
C124 C125 1.411(8) . ?
C124 C128 1.523(8) . ?
O13 C13 1.391(7) . ?
C115 C120 1.384(8) . ?
C115 C116 1.393(9) . ?
C115 C128 1.538(8) 2_556 ?
C3 C2 1.389(9) . ?
C3 C4 1.411(8) . ?
C3 C7 1.528(8) . ?
C17 C16 1.386(8) . ?
C17 C18 1.415(9) . ?
C17 C21 1.531(9) . ?
C14 C31 1.515(9) . ?
C14 C10 1.526(8) . ?
C14 C15 1.532(8) . ?
C7 C29 1.519(9) . ?
C7 C8 1.531(8) . ?
C22 C23 1.384(8) . ?
C22 C27 1.395(8) . ?
C22 C21 1.529(8) . ?
C28 C35 1.525(9) . ?
C28 C1 1.528(8) . ?
C28 C24 1.531(8) . ?
C2 C1 1.398(8) . ?
C1 C6 1.391(8) . ?
C117 C116 1.383(8) . ?
C117 C118 1.405(8) . ?
C117 C121 1.528(9) . ?
C123 C122 1.384(8) . ?
C125 C126 1.387(8) . ?
C121 C133 1.527(7) . ?
C121 C122 1.535(9) . ?
C9 C8 1.389(8) . ?
C9 C10 1.417(8) . ?
C122 C127 1.387(8) . ?
C118 C119 1.379(9) . ?
C8 C13 1.400(10) . ?
C23 C24 1.403(8) . ?
C15 C16 1.387(8) . ?
C15 C20 1.389(9) . ?
C31 C32 1.518(8) . ?
C120 C119 1.379(9) . ?
C13 C12 1.373(9) . ?
C126 C127 1.386(9) . ?
C11 C12 1.392(8) . ?
C11 C10 1.395(10) . ?
C5 C4 1.384(8) . ?
C5 C6 1.400(9) . ?
C29 C30 1.538(9) . ?
C128 C115 1.538(8) 2_556 ?
C128 C135 1.547(7) . ?
C19 C18 1.371(9) . ?
C19 C20 1.378(8) . ?
C21 C33 1.517(9) . ?
C26 C25 1.368(9) . ?
C26 C27 1.396(8) . ?
C24 C25 1.395(8) . ?
C35 C36 1.517(9) . ?
C133 C134 1.531(9) . ?
C33 C34 1.513(8) . ?
C135 C136 1.513(8) . ?
O104 C104 1.387(8) . ?
O113 C113 1.403(7) . ?
O111 C111 1.376(7) . ?
C110 C109 1.378(8) . ?
C110 C111 1.401(9) . ?
C110 C114 1.543(8) . ?
C109 C108 1.406(8) . ?
C108 C113 1.384(9) . ?
C108 C107 1.522(8) . ?
C101 C102 1.408(9) . ?
C101 C106 1.419(8) . ?
C101 C114 1.514(9) 2_556 ?
O106 C106 1.388(8) . ?
C103 C102 1.376(9) . ?
C103 C104 1.402(8) . ?
C103 C107 1.522(9) . ?
C104 C105 1.376(9) . ?
C107 C129 1.539(7) . ?
C105 C106 1.368(10) . ?
C114 C101 1.514(9) 2_556 ?
C114 C131 1.530(7) . ?
C131 C132 1.528(10) . ?
C113 C112 1.388(8) . ?
C129 C130 1.531(10) . ?
C112 C111 1.385(8) . ?
N2 C81 1.430(10) 2_556 ?
N2 C81 1.430(10) . ?
N2 C80 1.446(11) 2_556 ?
N2 C80 1.446(11) . ?
N1 C71 1.452(11) . ?
N1 C71 1.452(11) 2 ?
N1 C70 1.462(11) 2 ?
N1 C70 1.462(11) . ?
O40 C41 1.408(8) . ?
O42 C43 1.410(8) . ?
O44 C45B 1.339(17) . ?
O44 C45 1.376(18) . ?
O46 C47 1.385(8) . ?
O48 C49 1.340(15) . ?
O48 C49B 1.378(18) . ?
O50 C51 1.398(9) . ?

loop_
_geom_hbond_atom_site_label_D
_geom_hbond_atom_site_label_H
_geom_hbond_atom_site_label_A
_geom_hbond_distance_DH
_geom_hbond_distance_HA
_geom_hbond_distance_DA
_geom_hbond_angle_DHA
_geom_hbond_site_symmetry_A
O127 H127 O118 0.84 1.87 2.693(7) 164.8 .
O118 H118 O48 0.84 1.88 2.663(7) 155.4 2_556
O6 H6 O42 0.84 1.89 2.666(7) 153.3 2
O20 H20 O50 0.84 1.92 2.675(7) 149.8 .
O4 H4 Cl1B 0.84 2.29 2.862(5) 125.7 .
O11 H11 O20 0.84 1.86 2.689(6) 170.2 .
O25 H25 O6 0.84 1.86 2.693(6) 168.8 .
O27 H27 O18 0.84 2.03 2.670(6) 132.5 .
O120 H120 O125 0.84 1.85 2.677(7) 170.1 2_556
O18 H18 Cl1 0.84 2.09 2.857(5) 151.6 .
O125 H125 Cl3 0.84 2.15 2.849(5) 140.2 .
O13 H13 O4 0.84 1.86 2.674(7) 161.6 .
O104 H104 O113 0.84 1.88 2.707(7) 167.7 .
O113 H113 O40 0.84 1.85 2.667(7) 162.9 .
O111 H111 Cl3 0.84 2.16 2.855(5) 139.6 .
O106 H106 O46 0.84 1.86 2.650(6) 156.4 .
O40 H40 O120 0.84 1.88 2.644(6) 150.7 2_556
O42 H42 O13 0.84 1.86 2.654(7) 156.9 .
O44 H44 O11 0.84 1.88 2.665(7) 154.8 2
O46 H46 O127 0.84 1.86 2.676(6) 161.9 2_556
O48 H48 O104 0.84 1.85 2.648(6) 159.4 .
O50 H50 O27 0.84 1.87 2.657(6) 156.4 2

loop_
_geom_torsion_atom_site_label_1
_geom_torsion_atom_site_label_2
_geom_torsion_atom_site_label_3
_geom_torsion_atom_site_label_4
_geom_torsion
_geom_torsion_site_symmetry_1
_geom_torsion_site_symmetry_2
_geom_torsion_site_symmetry_3
_geom_torsion_site_symmetry_4
_geom_torsion_publ_flag
C2 C3 C7 C29 -44.6(7) . . . . ?
C4 C3 C7 C29 135.0(6) . . . . ?
C2 C3 C7 C8 83.1(8) . . . . ?
C4 C3 C7 C8 -97.2(7) . . . . ?
C4 C3 C2 C1 -3.5(9) . . . . ?
C7 C3 C2 C1 176.2(6) . . . . ?
C3 C2 C1 C6 1.5(9) . . . . ?
C3 C2 C1 C28 -178.6(6) . . . . ?
C35 C28 C1 C6 -133.9(6) . . . . ?
C24 C28 C1 C6 98.4(6) . . . . ?
C35 C28 C1 C2 46.2(8) . . . . ?
C24 C28 C1 C2 -81.5(7) . . . . ?
C125 C124 C123 C122 -1.4(9) . . . . ?
C128 C124 C123 C122 176.5(5) . . . . ?
C123 C124 C125 O125 -178.8(5) . . . . ?
C128 C124 C125 O125 3.2(8) . . . . ?
C123 C124 C125 C126 0.1(9) . . . . ?
C128 C124 C125 C126 -177.9(6) . . . . ?
C118 C117 C116 C115 -0.1(9) . . . . ?
C121 C117 C116 C115 -178.1(6) . . . . ?
C120 C115 C116 C117 -0.7(9) . . . . ?
C128 C115 C116 C117 -178.9(5) 2_556 . . . ?
C116 C117 C121 C133 -35.4(8) . . . . ?
C118 C117 C121 C133 146.7(6) . . . . ?
C116 C117 C121 C122 92.0(6) . . . . ?
C118 C117 C121 C122 -86.0(6) . . . . ?
C124 C123 C122 C127 1.0(9) . . . . ?
C124 C123 C122 C121 179.9(6) . . . . ?
C133 C121 C122 C123 46.6(7) . . . . ?
C117 C121 C122 C123 -81.3(6) . . . . ?
C133 C121 C122 C127 -134.5(6) . . . . ?
C117 C121 C122 C127 97.6(6) . . . . ?
C116 C117 C118 C119 0.7(9) . . . . ?
C121 C117 C118 C119 178.8(6) . . . . ?
C116 C117 C118 O118 -178.2(5) . . . . ?
C121 C117 C118 O118 -0.1(9) . . . . ?
C10 C9 C8 C13 0.2(8) . . . . ?
C10 C9 C8 C7 -179.5(5) . . . . ?
C29 C7 C8 C9 35.1(7) . . . . ?
C3 C7 C8 C9 -93.2(7) . . . . ?
C29 C7 C8 C13 -144.6(6) . . . . ?
C3 C7 C8 C13 87.1(7) . . . . ?
C27 C22 C23 C24 -0.3(9) . . . . ?
C21 C22 C23 C24 -178.9(6) . . . . ?
C31 C14 C15 C16 46.7(7) . . . . ?
C10 C14 C15 C16 -83.0(7) . . . . ?
C31 C14 C15 C20 -133.6(6) . . . . ?
C10 C14 C15 C20 96.7(7) . . . . ?
C10 C14 C31 C32 -173.6(5) . . . . ?
C15 C14 C31 C32 59.6(7) . . . . ?
C116 C115 C120 C119 0.8(10) . . . . ?
C128 C115 C120 C119 179.1(6) 2_556 . . . ?
C116 C115 C120 O120 -179.9(6) . . . . ?
C128 C115 C120 O120 -1.6(9) 2_556 . . . ?
C18 C17 C16 C15 -3.4(8) . . . . ?
C21 C17 C16 C15 176.8(6) . . . . ?
C20 C15 C16 C17 1.6(9) . . . . ?
C14 C15 C16 C17 -178.7(5) . . . . ?
C9 C8 C13 C12 0.9(9) . . . . ?
C7 C8 C13 C12 -179.3(5) . . . . ?
C9 C8 C13 O13 179.0(5) . . . . ?
C7 C8 C13 O13 -1.3(9) . . . . ?
O125 C125 C126 C127 -179.6(6) . . . . ?
C124 C125 C126 C127 1.6(9) . . . . ?
C125 C126 C127 C122 -2.0(9) . . . . ?
C125 C126 C127 O127 177.9(6) . . . . ?
C123 C122 C127 C126 0.8(9) . . . . ?
C121 C122 C127 C126 -178.1(6) . . . . ?
C123 C122 C127 O127 -179.2(5) . . . . ?
C121 C122 C127 O127 1.9(8) . . . . ?
C3 C7 C29 C30 -59.3(6) . . . . ?
C8 C7 C29 C30 173.4(5) . . . . ?
C123 C124 C128 C115 83.5(7) . . . 2_556 ?
C125 C124 C128 C115 -98.7(7) . . . 2_556 ?
C123 C124 C128 C135 -43.6(8) . . . . ?
C125 C124 C128 C135 134.3(6) . . . . ?
C6 C5 C4 O4 -179.1(6) . . . . ?
C6 C5 C4 C3 -0.5(10) . . . . ?
C2 C3 C4 O4 -178.4(6) . . . . ?
C7 C3 C4 O4 1.9(9) . . . . ?
C2 C3 C4 C5 3.0(9) . . . . ?
C7 C3 C4 C5 -176.7(6) . . . . ?
C18 C19 C20 O20 179.8(6) . . . . ?
C18 C19 C20 C15 -2.3(9) . . . . ?
C16 C15 C20 C19 1.4(9) . . . . ?
C14 C15 C20 C19 -178.3(5) . . . . ?
C16 C15 C20 O20 179.3(5) . . . . ?
C14 C15 C20 O20 -0.4(9) . . . . ?
C23 C22 C21 C33 34.3(8) . . . . ?
C27 C22 C21 C33 -144.3(6) . . . . ?
C23 C22 C21 C17 -93.2(7) . . . . ?
C27 C22 C21 C17 88.2(7) . . . . ?
C16 C17 C21 C33 -45.6(7) . . . . ?
C18 C17 C21 C33 134.7(6) . . . . ?
C16 C17 C21 C22 82.5(7) . . . . ?
C18 C17 C21 C22 -97.3(6) . . . . ?
C22 C23 C24 C25 -0.8(9) . . . . ?
C22 C23 C24 C28 -179.3(6) . . . . ?
C35 C28 C24 C25 146.7(6) . . . . ?
C1 C28 C24 C25 -86.1(7) . . . . ?
C35 C28 C24 C23 -34.8(8) . . . . ?
C1 C28 C24 C23 92.4(7) . . . . ?
O13 C13 C12 C11 -179.9(5) . . . . ?
C8 C13 C12 C11 -1.8(9) . . . . ?
O11 C11 C12 C13 179.5(5) . . . . ?
C10 C11 C12 C13 1.5(9) . . . . ?
C1 C28 C35 C36 60.3(7) . . . . ?
C24 C28 C35 C36 -174.6(5) . . . . ?
C117 C121 C133 C134 -173.3(5) . . . . ?
C122 C121 C133 C134 60.7(7) . . . . ?
C22 C21 C33 C34 174.0(5) . . . . ?
C17 C21 C33 C34 -58.8(6) . . . . ?
C23 C22 C27 O27 179.8(6) . . . . ?
C21 C22 C27 O27 -1.5(10) . . . . ?
C23 C22 C27 C26 1.7(10) . . . . ?
C21 C22 C27 C26 -179.6(6) . . . . ?
C25 C26 C27 O27 179.8(7) . . . . ?
C25 C26 C27 C22 -2.1(10) . . . . ?
C20 C19 C18 O18 -179.2(6) . . . . ?
C20 C19 C18 C17 0.4(9) . . . . ?
C16 C17 C18 C19 2.4(9) . . . . ?
C21 C17 C18 C19 -177.9(6) . . . . ?
C16 C17 C18 O18 -178.0(5) . . . . ?
C21 C17 C18 O18 1.7(8) . . . . ?
O118 C118 C119 C120 178.3(6) . . . . ?
C117 C118 C119 C120 -0.6(10) . . . . ?
C115 C120 C119 C118 -0.2(10) . . . . ?
O120 C120 C119 C118 -179.5(7) . . . . ?
C124 C128 C135 C136 -60.0(7) . . . . ?
C115 C128 C135 C136 173.8(6) 2_556 . . . ?
C27 C26 C25 O25 180.0(6) . . . . ?
C27 C26 C25 C24 1.0(10) . . . . ?
C23 C24 C25 C26 0.5(9) . . . . ?
C28 C24 C25 C26 179.0(6) . . . . ?
C23 C24 C25 O25 -178.5(5) . . . . ?
C28 C24 C25 O25 0.0(9) . . . . ?
C2 C1 C6 O6 179.0(6) . . . . ?
C28 C1 C6 O6 -1.0(9) . . . . ?
C2 C1 C6 C5 1.2(10) . . . . ?
C28 C1 C6 C5 -178.7(6) . . . . ?
C4 C5 C6 O6 -179.5(6) . . . . ?
C4 C5 C6 C1 -1.7(10) . . . . ?
C111 C110 C109 C108 -2.5(9) . . . . ?
C114 C110 C109 C108 176.1(6) . . . . ?
C110 C109 C108 C113 1.6(9) . . . . ?
C110 C109 C108 C107 179.4(5) . . . . ?
C102 C103 C104 C105 1.4(8) . . . . ?
C107 C103 C104 C105 179.9(5) . . . . ?
C102 C103 C104 O104 -179.0(5) . . . . ?
C107 C103 C104 O104 -0.5(8) . . . . ?
C102 C103 C107 C108 92.4(6) . . . . ?
C104 C103 C107 C108 -86.1(6) . . . . ?
C102 C103 C107 C129 -34.8(7) . . . . ?
C104 C103 C107 C129 146.8(5) . . . . ?
C113 C108 C107 C103 97.3(7) . . . . ?
C109 C108 C107 C103 -80.3(7) . . . . ?
C113 C108 C107 C129 -134.8(6) . . . . ?
C109 C108 C107 C129 47.6(8) . . . . ?
O104 C104 C105 C106 179.4(5) . . . . ?
C103 C104 C105 C106 -1.0(9) . . . . ?
C104 C103 C102 C101 -1.6(8) . . . . ?
C107 C103 C102 C101 179.9(5) . . . . ?
C106 C101 C102 C103 1.3(8) . . . . ?
C114 C101 C102 C103 -179.1(5) 2_556 . . . ?
C109 C110 C114 C101 83.5(7) . . . 2_556 ?
C111 C110 C114 C101 -98.0(7) . . . 2_556 ?
C109 C110 C114 C131 -43.8(8) . . . . ?
C111 C110 C114 C131 134.8(6) . . . . ?
C101 C114 C131 C132 173.2(5) 2_556 . . . ?
C110 C114 C131 C132 -60.2(7) . . . . ?
C109 C108 C113 C112 0.1(10) . . . . ?
C107 C108 C113 C112 -177.6(6) . . . . ?
C109 C108 C113 O113 179.1(6) . . . . ?
C107 C108 C113 O113 1.4(9) . . . . ?
C103 C107 C129 C130 -173.6(5) . . . . ?
C108 C107 C129 C130 60.5(7) . . . . ?
C108 C113 C112 C111 -0.7(10) . . . . ?
O113 C113 C112 C111 -179.8(7) . . . . ?
C113 C112 C111 O111 -179.2(6) . . . . ?
C113 C112 C111 C110 -0.2(10) . . . . ?
C109 C110 C111 O111 -179.3(5) . . . . ?
C114 C110 C111 O111 2.1(9) . . . . ?
C109 C110 C111 C112 1.7(10) . . . . ?
C114 C110 C111 C112 -176.9(6) . . . . ?
C104 C105 C106 O106 -177.9(5) . . . . ?
C104 C105 C106 C101 0.7(9) . . . . ?
C102 C101 C106 C105 -0.9(8) . . . . ?
C114 C101 C106 C105 179.5(5) 2_556 . . . ?
C102 C101 C106 O106 177.8(5) . . . . ?
C114 C101 C106 O106 -1.8(8) 2_556 . . . ?
O11 C11 C10 C9 -178.4(5) . . . . ?
C12 C11 C10 C9 -0.4(8) . . . . ?
O11 C11 C10 C14 0.7(8) . . . . ?
C12 C11 C10 C14 178.7(5) . . . . ?
C8 C9 C10 C11 -0.5(8) . . . . ?
C8 C9 C10 C14 -179.6(5) . . . . ?
C31 C14 C10 C11 145.6(6) . . . . ?
C15 C14 C10 C11 -85.1(7) . . . . ?
C31 C14 C10 C9 -35.4(7) . . . . ?
C15 C14 C10 C9 93.9(6) . . . . ?
